data_7102865
loop_
_publ_author_name
'Xie, Jingli'
'Abrahams, Brendan F'
'Wedd, Anthony G'

_publ_section_title
;
 Facile assembly of hybrid materials containing polyoxometalate cluster
 anions and organic dye cations: crystal structures and initial
 spectral characterization.
;
_journal_issue 5
_journal_name_full 'Chemical communications (Cambridge, England)'
_journal_page_first 576
_journal_page_last 578
_journal_paper_doi 10.1039/b715288d
_journal_year 2008
_chemical_formula_sum 'C114 H110 Co N18 O41 W12'
_chemical_formula_weight 4653.33
_chemical_name_systematic
;
?
;
_space_group_IT_number 148
_symmetry_cell_setting trigonal
_symmetry_space_group_name_Hall '-R 3'
_symmetry_space_group_name_H-M 'R -3 :H'
_atom_sites_solution_hydrogens geom
_atom_sites_solution_primary direct
_atom_sites_solution_secondary difmap
_audit_creation_method SHELXL-97
_cell_angle_alpha 90.00
_cell_angle_beta 90.00
_cell_angle_gamma 120.00
_cell_formula_units_Z 3
_cell_length_a 29.4200(8)
_cell_length_b 29.4200(8)
_cell_length_c 12.6652(6)
_cell_measurement_temperature 130(2)
_cell_measurement_theta_max 12
_cell_measurement_theta_min 6
_cell_volume 9493.5(6)
_computing_cell_refinement 'SMART (Siemens, 1996)'
_computing_data_collection 'SMART (Siemens, 1996)'
_computing_data_reduction SAINT
_computing_molecular_graphics SHELXTL
_computing_publication_material
;
SHELXTL, PARST (Nardelli, 1995) and PLATON (Spek, 1990)
;
_computing_structure_refinement 'SHELXL-97 (Sheldrick, 1997)'
_computing_structure_solution 'SHELXS-97 (Sheldrick, 1990)'
_diffrn_ambient_temperature 130(2)
_diffrn_measured_fraction_theta_full 0.999
_diffrn_measured_fraction_theta_max 0.999
_diffrn_measurement_device_type 'CCD area detector'
_diffrn_measurement_method '\w scans'
_diffrn_radiation_monochromator graphite
_diffrn_radiation_source 'fine-focus sealed tube'
_diffrn_radiation_type MoK\a
_diffrn_radiation_wavelength 0.71073
_diffrn_reflns_av_R_equivalents 0.0220
_diffrn_reflns_av_sigmaI/netI 0.0189
_diffrn_reflns_limit_h_max 34
_diffrn_reflns_limit_h_min -34
_diffrn_reflns_limit_k_max 34
_diffrn_reflns_limit_k_min -34
_diffrn_reflns_limit_l_max 9
_diffrn_reflns_limit_l_min -15
_diffrn_reflns_number 16784
_diffrn_reflns_theta_full 24.99
_diffrn_reflns_theta_max 24.99
_diffrn_reflns_theta_min 1.80
_exptl_absorpt_coefficient_mu 11.069
_exptl_absorpt_correction_T_max 0.193
_exptl_absorpt_correction_T_min 0.139
_exptl_absorpt_correction_type empirical
_exptl_absorpt_process_details 'SADABS (Sheldrick, 1996)'
_exptl_crystal_colour black
_exptl_crystal_density_diffrn 2.442
_exptl_crystal_density_method 'not measured'
_exptl_crystal_description polyhedron
_exptl_crystal_F_000 6489
_exptl_crystal_size_max 0.20
_exptl_crystal_size_mid 0.16
_exptl_crystal_size_min 0.15
_refine_diff_density_max 1.257
_refine_diff_density_min -1.524
_refine_diff_density_rms 0.172
_refine_ls_extinction_method none
_refine_ls_goodness_of_fit_ref 1.515
_refine_ls_hydrogen_treatment constr
_refine_ls_matrix_type full
_refine_ls_number_parameters 279
_refine_ls_number_reflns 3712
_refine_ls_number_restraints 0
_refine_ls_restrained_S_all 1.515
_refine_ls_R_factor_all 0.0486
_refine_ls_R_factor_gt 0.0474
_refine_ls_shift/su_max 0.001
_refine_ls_shift/su_mean 0.000
_refine_ls_structure_factor_coef Fsqd
_refine_ls_weighting_details 'calc w=1/[\s^2^(Fo^2^)+(0.0000P)^2^+468.6000P] where P=(Fo^2^+2Fc^2^)/3'
_refine_ls_weighting_scheme calc
_refine_ls_wR_factor_gt 0.1044
_refine_ls_wR_factor_ref 0.1048
_reflns_number_gt 3616
_reflns_number_total 3712
_reflns_threshold_expression >2sigma(I)
_cod_data_source_file b715288d.txt
_cod_data_source_block 3
_cod_depositor_comments
;
The following automatic conversions were performed:
'_symmetry_cell_setting' value 'Trigonal' changed to 'trigonal' according
to '/home/saulius/struct/CIF-dictionaries/cif_core.dic' dictionary named
'cif_core.dic' version 2.4.1 from 2010-06-29.

Automatic conversion script
Id: cif_fix_enum 1527 2010-12-29 10:47:43Z saulius 

The following automatic conversions were performed:

'_refine_ls_hydrogen_treatment' value 'constrained' was replaced with
the value 'constr' as specified in the replacement file
'src/cod-tools/trunk/data/replacement-values/replacement_values.lst'.

Automatic conversion script
Id: cif_fix_values 5376 2017-05-30 11:51:03Z andrius 
;
_cod_original_sg_symbol_H-M R-3
_cod_database_code 7102865

loop_
_symmetry_equiv_pos_as_xyz
'x, y, z'
'-y, x-y, z'
'-x+y, -x, z'
'x+2/3, y+1/3, z+1/3'
'-y+2/3, x-y+1/3, z+1/3'
'-x+y+2/3, -x+1/3, z+1/3'
'x+1/3, y+2/3, z+2/3'
'-y+1/3, x-y+2/3, z+2/3'
'-x+y+1/3, -x+2/3, z+2/3'
'-x, -y, -z'
'y, -x+y, -z'
'x-y, x, -z'
'-x+2/3, -y+1/3, -z+1/3'
'y+2/3, -x+y+1/3, -z+1/3'
'x-y+2/3, x+1/3, -z+1/3'
'-x+1/3, -y+2/3, -z+2/3'
'y+1/3, -x+y+2/3, -z+2/3'
'x-y+1/3, x+2/3, -z+2/3'

loop_
_atom_site_label
_atom_site_type_symbol
_atom_site_fract_x
_atom_site_fract_y
_atom_site_fract_z
_atom_site_U_iso_or_equiv
_atom_site_adp_type
_atom_site_occupancy
_atom_site_symmetry_multiplicity
_atom_site_calc_flag
_atom_site_refinement_flags
_atom_site_disorder_assembly
_atom_site_disorder_group
W1 W 0.38203(2) 0.802955(18) 0.16793(4) 0.03270(15) Uani 1 1 d . . .
W2 W 0.31888(2) 0.72699(2) 0.38958(4) 0.03417(16) Uani 1 1 d . . .
Co1 Co 0.3333 0.6667 0.1667 0.0190(7) Uani 1 6 d S . .
O1 O 0.4041(4) 0.8678(3) 0.1657(8) 0.048(2) Uani 1 1 d . A .
O2 O 0.3121(4) 0.7559(4) 0.4993(7) 0.047(2) Uani 1 1 d . A .
O3A O 0.4578(6) 0.8185(6) 0.1848(11) 0.023(2) Uiso 0.50 1 d P A 1
O4A O 0.3981(5) 0.8079(6) 0.0083(11) 0.020(2) Uiso 0.50 1 d P A 1
O5A O 0.3642(6) 0.8000(6) 0.3244(11) 0.023(2) Uiso 0.50 1 d P A 1
O6A O 0.3804(6) 0.7248(6) 0.4661(12) 0.024(2) Uiso 0.50 1 d P . 1
O3B O 0.4328(6) 0.7881(6) 0.1977(11) 0.023(2) Uiso 0.50 1 d P A 2
O4B O 0.3755(5) 0.7767(6) 0.0324(11) 0.020(2) Uiso 0.50 1 d P A 2
O5B O 0.3666(6) 0.7758(6) 0.3008(11) 0.023(2) Uiso 0.50 1 d P A 2
O6B O 0.3788(6) 0.7226(6) 0.3974(12) 0.024(2) Uiso 0.50 1 d P . 2
O7 O 0.3333 0.6667 0.3157(17) 0.015(5) Uani 0.50 3 d SP . .
O8 O 0.3869(5) 0.7329(5) 0.1197(11) 0.017(3) Uani 0.50 1 d P A .
N1 N 0.4336(5) 0.7916(4) 0.6094(8) 0.047(3) Uani 1 1 d . . .
H1A H 0.4298 0.7882 0.6768 0.056 Uiso 1 1 calc R . .
H1B H 0.4177 0.7646 0.5692 0.056 Uiso 1 1 calc R . .
N2 N 0.5412(6) 1.0678(7) 0.0517(12) 0.085(5) Uani 1 1 d . . .
H2A H 0.5113 1.0544 0.0203 0.102 Uiso 1 1 calc R . .
H2B H 0.5682 1.0943 0.0244 0.102 Uiso 1 1 calc R . .
N3 N 0.7119(5) 1.1269(5) 0.7404(11) 0.064(4) Uani 1 1 d . . .
H3A H 0.7302 1.1168 0.7760 0.077 Uiso 1 1 calc R . .
H3B H 0.7155 1.1573 0.7516 0.077 Uiso 1 1 calc R . .
C1 C 0.4633(5) 0.8378(5) 0.5684(9) 0.034(3) Uani 1 1 d . . .
C2 C 0.4696(4) 0.8454(4) 0.4576(8) 0.027(2) Uani 1 1 d . . .
H2 H 0.4524 0.8168 0.4123 0.033 Uiso 1 1 calc R . .
C3 C 0.5012(4) 0.8947(4) 0.4172(8) 0.026(2) Uani 1 1 d . . .
H3 H 0.5042 0.8988 0.3442 0.031 Uiso 1 1 calc R . .
C4 C 0.5294(5) 0.9394(5) 0.4814(9) 0.031(3) Uani 1 1 d . . .
C5 C 0.5212(5) 0.9301(5) 0.5930(9) 0.035(3) Uani 1 1 d . . .
H5 H 0.5385 0.9584 0.6388 0.042 Uiso 1 1 calc R . .
C6 C 0.4892(5) 0.8820(5) 0.6346(9) 0.034(3) Uani 1 1 d . . .
H6 H 0.4844 0.8781 0.7073 0.041 Uiso 1 1 calc R . .
C7 C 0.5625(4) 0.9910(4) 0.4430(10) 0.032(3) Uani 1 1 d . . .
C8 C 0.5555(4) 1.0075(4) 0.3403(10) 0.033(3) Uani 1 1 d . . .
C9 C 0.5073(5) 0.9850(4) 0.2849(10) 0.031(3) Uani 1 1 d . . .
H9 H 0.4782 0.9561 0.3139 0.037 Uiso 1 1 calc R . .
C10 C 0.5023(5) 1.0042(5) 0.1909(11) 0.040(3) Uani 1 1 d . . .
H10 H 0.4699 0.9886 0.1572 0.049 Uiso 1 1 calc R . .
C11 C 0.5457(6) 1.0474(6) 0.1443(12) 0.050(4) Uani 1 1 d . . .
C12 C 0.5940(5) 1.0706(6) 0.1981(12) 0.053(4) Uani 1 1 d . . .
H12 H 0.6232 1.0994 0.1690 0.063 Uiso 1 1 calc R . .
C13 C 0.5982(5) 1.0510(5) 0.2922(12) 0.045(3) Uani 1 1 d . . .
H13 H 0.6306 1.0669 0.3262 0.054 Uiso 1 1 calc R . .
C14 C 0.6036(5) 1.0273(5) 0.5135(11) 0.042(3) Uani 1 1 d . . .
C15 C 0.6132(5) 1.0790(5) 0.5294(10) 0.036(3) Uani 1 1 d . . .
H15 H 0.5954 1.0912 0.4880 0.043 Uiso 1 1 calc R . .
C16 C 0.6479(5) 1.1115(5) 0.6043(10) 0.043(3) Uani 1 1 d . . .
H16 H 0.6527 1.1449 0.6153 0.051 Uiso 1 1 calc R . .
C17 C 0.6764(5) 1.0937(6) 0.6646(12) 0.053(4) Uani 1 1 d . . .
C18 C 0.6698(6) 1.0448(7) 0.6450(15) 0.068(5) Uani 1 1 d . . .
H18 H 0.6899 1.0337 0.6815 0.082 Uiso 1 1 calc R . .
C19 C 0.6339(6) 1.0126(6) 0.5721(13) 0.056(4) Uani 1 1 d . . .
H19 H 0.6297 0.9795 0.5613 0.068 Uiso 1 1 calc R . .
O9 O 0.3333 0.6667 0.6667 0.074(8) Uiso 1 6 d S . .

loop_
_atom_site_aniso_label
_atom_site_aniso_U_11
_atom_site_aniso_U_22
_atom_site_aniso_U_33
_atom_site_aniso_U_23
_atom_site_aniso_U_13
_atom_site_aniso_U_12
W1 0.0453(3) 0.0169(2) 0.0353(3) -0.00242(19) -0.0085(2) 0.0151(2)
W2 0.0367(3) 0.0372(3) 0.0259(3) -0.0138(2) 0.0051(2) 0.0165(2)
Co1 0.0199(10) 0.0199(10) 0.0172(16) 0.000 0.000 0.0099(5)
O1 0.065(6) 0.024(4) 0.052(6) -0.003(4) -0.026(5) 0.019(4)
O2 0.048(5) 0.050(6) 0.036(5) -0.021(4) 0.010(4) 0.018(5)
O7 0.015(7) 0.015(7) 0.016(11) 0.000 0.000 0.007(3)
O8 0.015(7) 0.010(6) 0.022(7) 0.003(5) 0.007(5) 0.003(5)
N1 0.058(7) 0.040(6) 0.026(6) 0.011(5) 0.001(5) 0.012(6)
N2 0.056(9) 0.114(13) 0.073(10) 0.057(10) 0.013(8) 0.034(9)
N3 0.046(7) 0.066(9) 0.069(9) -0.030(7) -0.024(7) 0.020(7)
C1 0.042(7) 0.040(7) 0.031(6) 0.003(5) 0.005(5) 0.029(6)
C2 0.028(6) 0.028(6) 0.021(6) -0.004(5) -0.003(5) 0.010(5)
C3 0.029(6) 0.030(6) 0.021(5) 0.008(4) 0.002(4) 0.017(5)
C4 0.036(7) 0.032(6) 0.028(6) 0.003(5) -0.004(5) 0.020(5)
C5 0.046(7) 0.038(7) 0.031(6) -0.007(5) -0.006(6) 0.028(6)
C6 0.052(8) 0.047(7) 0.015(5) -0.004(5) -0.003(5) 0.033(7)
C7 0.021(6) 0.026(6) 0.050(8) 0.004(5) -0.001(5) 0.011(5)
C8 0.023(6) 0.026(6) 0.052(8) 0.004(5) 0.008(5) 0.013(5)
C9 0.029(6) 0.023(6) 0.041(7) 0.004(5) 0.008(5) 0.013(5)
C10 0.033(7) 0.043(8) 0.049(8) 0.009(6) 0.006(6) 0.022(6)
C11 0.048(8) 0.053(9) 0.047(8) 0.019(7) 0.009(7) 0.025(7)
C12 0.034(7) 0.049(9) 0.064(10) 0.025(7) 0.013(7) 0.013(7)
C13 0.029(7) 0.034(7) 0.066(10) 0.007(7) 0.010(6) 0.012(6)
C14 0.038(7) 0.033(7) 0.056(9) -0.005(6) -0.011(6) 0.018(6)
C15 0.029(6) 0.030(6) 0.042(7) -0.001(5) -0.005(5) 0.009(5)
C16 0.029(7) 0.041(8) 0.044(8) -0.006(6) 0.007(6) 0.007(6)
C17 0.028(7) 0.054(9) 0.057(9) -0.010(7) 0.000(6) 0.006(7)
C18 0.044(9) 0.056(10) 0.103(14) -0.006(9) -0.033(9) 0.024(8)
C19 0.052(9) 0.033(7) 0.087(12) -0.008(7) -0.029(8) 0.024(7)

loop_
_atom_type_symbol
_atom_type_description
_atom_type_scat_dispersion_real
_atom_type_scat_dispersion_imag
_atom_type_scat_source
C C 0.0033 0.0016 'International Tables Vol C Tables 4.2.6.8 and 6.1.1.4'
H H 0.0000 0.0000 'International Tables Vol C Tables 4.2.6.8 and 6.1.1.4'
N N 0.0061 0.0033 'International Tables Vol C Tables 4.2.6.8 and 6.1.1.4'
O O 0.0106 0.0060 'International Tables Vol C Tables 4.2.6.8 and 6.1.1.4'
Co Co 0.3494 0.9721 'International Tables Vol C Tables 4.2.6.8 and 6.1.1.4'
W W -0.8490 6.8722 'International Tables Vol C Tables 4.2.6.8 and 6.1.1.4'

loop_
_geom_angle_atom_site_label_1
_geom_angle_atom_site_label_2
_geom_angle_atom_site_label_3
_geom_angle
_geom_angle_site_symmetry_1
_geom_angle_site_symmetry_3
_geom_angle_publ_flag
O1 W1 O3B 112.5(6) . . ?
O1 W1 O5B 112.6(6) . . ?
O3B W1 O5B 75.8(7) . . ?
O1 W1 O3B 110.2(6) . 15 ?
O3B W1 O3B 137.3(9) . 15 ?
O5B W1 O3B 89.3(6) . 15 ?
O1 W1 O4B 111.0(5) . . ?
O3B W1 O4B 91.0(6) . . ?
O5B W1 O4B 136.3(7) . . ?
O3B W1 O4B 72.5(6) 15 . ?
O1 W1 O5A 90.6(5) . . ?
O3B W1 O5A 90.7(6) . . ?
O5B W1 O5A 23.2(5) . . ?
O3B W1 O5A 90.0(6) 15 . ?
O4B W1 O5A 155.7(6) . . ?
O1 W1 O3A 89.3(5) . . ?
O3B W1 O3A 24.1(5) . . ?
O5B W1 O3A 90.4(6) . . ?
O3B W1 O3A 159.0(7) 15 . ?
O4B W1 O3A 93.6(6) . . ?
O5A W1 O3A 97.8(6) . . ?
O1 W1 O4A 87.6(5) . . ?
O3B W1 O4A 92.0(6) . . ?
O5B W1 O4A 159.1(6) . . ?
O3B W1 O4A 88.6(6) 15 . ?
O4B W1 O4A 25.1(5) . . ?
O5A W1 O4A 177.2(6) . . ?
O3A W1 O4A 84.3(5) . . ?
O1 W1 O3A 87.8(5) . 15 ?
O3B W1 O3A 158.9(7) . 15 ?
O5B W1 O3A 91.4(6) . 15 ?
O3B W1 O3A 23.5(5) 15 15 ?
O4B W1 O3A 86.8(6) . 15 ?
O5A W1 O3A 82.9(6) . 15 ?
O3A W1 O3A 177.0(7) . 15 ?
O4A W1 O3A 94.8(5) . 15 ?
O1 W1 O8 151.7(5) . . ?
O3B W1 O8 52.0(6) . . ?
O5B W1 O8 88.0(6) . . ?
O3B W1 O8 88.4(6) 15 . ?
O4B W1 O8 53.1(5) . . ?
O5A W1 O8 111.2(5) . . ?
O3A W1 O8 70.6(5) . . ?
O4A W1 O8 71.2(5) . . ?
O3A W1 O8 111.9(5) 15 . ?
O1 W1 O8 150.8(5) . 15 ?
O3B W1 O8 89.9(6) . 15 ?
O5B W1 O8 53.3(6) . 15 ?
O3B W1 O8 50.8(5) 15 15 ?
O4B W1 O8 85.9(6) . 15 ?
O5A W1 O8 69.9(5) . 15 ?
O3A W1 O8 114.0(5) . 15 ?
O4A W1 O8 111.0(5) . 15 ?
O3A W1 O8 69.0(5) 15 15 ?
O8 W1 O8 57.3(6) . 15 ?
O2 W2 O4B 111.1(6) . 15 ?
O2 W2 O5B 110.5(6) . . ?
O4B W2 O5B 93.7(6) 15 . ?
O2 W2 O6B 110.6(6) . 2_665 ?
O4B W2 O6B 72.8(6) 15 2_665 ?
O5B W2 O6B 138.9(7) . 2_665 ?
O2 W2 O6B 110.6(6) . . ?
O4B W2 O6B 138.3(7) 15 . ?
O5B W2 O6B 72.4(7) . . ?
O6B W2 O6B 91.9(9) 2_665 . ?
O2 W2 O5A 89.0(5) . . ?
O4B W2 O5A 94.3(6) 15 . ?
O5B W2 O5A 23.0(5) . . ?
O6B W2 O5A 159.3(6) 2_665 . ?
O6B W2 O5A 87.2(6) . . ?
O2 W2 O4A 87.9(5) . 15 ?
O4B W2 O4A 25.0(5) 15 15 ?
O5B W2 O4A 93.7(6) . 15 ?
O6B W2 O4A 89.2(6) 2_665 15 ?
O6B W2 O4A 159.7(6) . 15 ?
O5A W2 O4A 84.7(5) . 15 ?
O2 W2 O6A 87.5(5) . 2_665 ?
O4B W2 O6A 89.1(6) 15 2_665 ?
O5B W2 O6A 159.2(6) . 2_665 ?
O6B W2 O6A 24.8(5) 2_665 2_665 ?
O6B W2 O6A 92.0(6) . 2_665 ?
O5A W2 O6A 175.8(6) . 2_665 ?
O4A W2 O6A 97.4(6) 15 2_665 ?
O2 W2 O6A 87.5(5) . . ?
O4B W2 O6A 159.0(6) 15 . ?
O5B W2 O6A 88.4(6) . . ?
O6B W2 O6A 92.0(6) 2_665 . ?
O6B W2 O6A 24.7(5) . . ?
O5A W2 O6A 95.7(6) . . ?
O4A W2 O6A 175.3(6) 15 . ?
O6A W2 O6A 82.0(8) 2_665 . ?
O2 W2 O7 149.6(6) . . ?
O4B W2 O7 89.3(6) 15 . ?
O5B W2 O7 89.4(6) . . ?
O6B W2 O7 52.8(5) 2_665 . ?
O6B W2 O7 52.6(5) . . ?
O5A W2 O7 112.4(6) . . ?
O4A W2 O7 114.3(5) 15 . ?
O6A W2 O7 70.0(5) 2_665 . ?
O6A W2 O7 69.9(5) . . ?
O2 W2 O8 151.1(5) . 15 ?
O4B W2 O8 53.3(5) 15 15 ?
O5B W2 O8 53.8(6) . 15 ?
O6B W2 O8 89.1(6) 2_665 15 ?
O6B W2 O8 88.9(6) . 15 ?
O5A W2 O8 70.2(5) . 15 ?
O4A W2 O8 70.9(5) 15 15 ?
O6A W2 O8 113.9(5) 2_665 15 ?
O6A W2 O8 113.6(5) . 15 ?
O7 W2 O8 59.3(6) . 15 ?
O7 Co1 O7 179.996(5) 13_565 . ?
O7 Co1 O8 108.4(4) 13_565 14_455 ?
O7 Co1 O8 71.6(4) . 14_455 ?
O7 Co1 O8 71.6(4) 13_565 2_665 ?
O7 Co1 O8 108.4(4) . 2_665 ?
O8 Co1 O8 179.997(1) 14_455 2_665 ?
O7 Co1 O8 108.4(4) 13_565 13_565 ?
O7 Co1 O8 71.6(4) . 13_565 ?
O8 Co1 O8 110.5(4) 14_455 13_565 ?
O8 Co1 O8 69.5(4) 2_665 13_565 ?
O7 Co1 O8 71.6(4) 13_565 . ?
O7 Co1 O8 108.4(4) . . ?
O8 Co1 O8 69.5(4) 14_455 . ?
O8 Co1 O8 110.5(4) 2_665 . ?
O8 Co1 O8 179.996(3) 13_565 . ?
O7 Co1 O8 71.6(4) 13_565 3_565 ?
O7 Co1 O8 108.4(4) . 3_565 ?
O8 Co1 O8 69.5(4) 14_455 3_565 ?
O8 Co1 O8 110.5(4) 2_665 3_565 ?
O8 Co1 O8 69.5(4) 13_565 3_565 ?
O8 Co1 O8 110.5(4) . 3_565 ?
O7 Co1 O8 108.4(4) 13_565 15 ?
O7 Co1 O8 71.6(4) . 15 ?
O8 Co1 O8 110.5(4) 14_455 15 ?
O8 Co1 O8 69.5(4) 2_665 15 ?
O8 Co1 O8 110.5(4) 13_565 15 ?
O8 Co1 O8 69.5(4) . 15 ?
O8 Co1 O8 180.0(6) 3_565 15 ?
W1 O3A W1 115.9(7) . 14_455 ?
W2 O4A W1 114.6(7) 14_455 . ?
W1 O5A W2 117.0(7) . . ?
W2 O6A W2 114.7(7) 3_565 . ?
W1 O3B O8 76.3(7) . . ?
W1 O3B W1 150.4(9) . 14_455 ?
O8 O3B W1 76.7(7) . 14_455 ?
W2 O4B W1 145.9(8) 14_455 . ?
W2 O5B W1 147.7(9) . . ?
W2 O6B W2 147.3(9) 3_565 . ?
Co1 O7 W2 114.8(5) . . ?
Co1 O7 W2 114.8(5) . 2_665 ?
W2 O7 W2 103.6(6) . 2_665 ?
Co1 O7 W2 114.8(5) . 3_565 ?
W2 O7 W2 103.6(6) . 3_565 ?
W2 O7 W2 103.6(6) 2_665 3_565 ?
O3B O8 Co1 128.3(9) . . ?
O3B O8 W1 51.7(6) . . ?
Co1 O8 W1 117.6(6) . . ?
O3B O8 W2 117.4(8) . 14_455 ?
Co1 O8 W2 114.3(6) . 14_455 ?
W1 O8 W2 102.3(5) . 14_455 ?
O3B O8 W1 52.6(6) . 14_455 ?
Co1 O8 W1 115.6(6) . 14_455 ?
W1 O8 W1 103.4(5) . 14_455 ?
W2 O8 W1 101.6(5) 14_455 14_455 ?
C1 N1 H1A 120.0 . . ?
C1 N1 H1B 120.0 . . ?
H1A N1 H1B 120.0 . . ?
C11 N2 H2A 120.0 . . ?
C11 N2 H2B 120.0 . . ?
H2A N2 H2B 120.0 . . ?
C17 N3 H3A 120.0 . . ?
C17 N3 H3B 120.0 . . ?
H3A N3 H3B 120.0 . . ?
N1 C1 C6 119.8(11) . . ?
N1 C1 C2 121.7(12) . . ?
C6 C1 C2 118.5(11) . . ?
C3 C2 C1 120.1(11) . . ?
C3 C2 H2 119.9 . . ?
C1 C2 H2 119.9 . . ?
C2 C3 C4 122.9(10) . . ?
C2 C3 H3 118.6 . . ?
C4 C3 H3 118.6 . . ?
C3 C4 C7 124.7(11) . . ?
C3 C4 C5 115.1(10) . . ?
C7 C4 C5 120.1(11) . . ?
C6 C5 C4 123.0(11) . . ?
C6 C5 H5 118.5 . . ?
C4 C5 H5 118.5 . . ?
C5 C6 C1 120.4(11) . . ?
C5 C6 H6 119.8 . . ?
C1 C6 H6 119.8 . . ?
C4 C7 C8 122.2(11) . . ?
C4 C7 C14 116.8(11) . . ?
C8 C7 C14 121.0(11) . . ?
C13 C8 C9 116.2(12) . . ?
C13 C8 C7 119.0(12) . . ?
C9 C8 C7 124.8(10) . . ?
C10 C9 C8 122.2(11) . . ?
C10 C9 H9 118.9 . . ?
C8 C9 H9 118.9 . . ?
C9 C10 C11 120.4(13) . . ?
C9 C10 H10 119.8 . . ?
C11 C10 H10 119.8 . . ?
N2 C11 C10 121.3(14) . . ?
N2 C11 C12 120.2(14) . . ?
C10 C11 C12 118.4(13) . . ?
C13 C12 C11 120.3(13) . . ?
C13 C12 H12 119.9 . . ?
C11 C12 H12 119.9 . . ?
C12 C13 C8 122.5(13) . . ?
C12 C13 H13 118.8 . . ?
C8 C13 H13 118.8 . . ?
C19 C14 C15 116.4(12) . . ?
C19 C14 C7 122.0(12) . . ?
C15 C14 C7 121.5(11) . . ?
C16 C15 C14 121.8(13) . . ?
C16 C15 H15 119.1 . . ?
C14 C15 H15 119.1 . . ?
C15 C16 C17 119.2(13) . . ?
C15 C16 H16 120.4 . . ?
C17 C16 H16 120.4 . . ?
C18 C17 N3 121.3(15) . . ?
C18 C17 C16 119.4(14) . . ?
N3 C17 C16 119.3(14) . . ?
C19 C18 C17 120.2(14) . . ?
C19 C18 H18 119.9 . . ?
C17 C18 H18 119.9 . . ?
C18 C19 C14 122.8(14) . . ?
C18 C19 H19 118.6 . . ?
C14 C19 H19 118.6 . . ?

loop_
_geom_bond_atom_site_label_1
_geom_bond_atom_site_label_2
_geom_bond_distance
_geom_bond_site_symmetry_2
_geom_bond_publ_flag
W1 O1 1.680(8) . ?
W1 O3B 1.794(14) . ?
W1 O5B 1.820(14) . ?
W1 O3B 1.847(14) 15 ?
W1 O4B 1.852(14) . ?
W1 O5A 2.040(14) . ?
W1 O3A 2.051(14) . ?
W1 O4A 2.065(14) . ?
W1 O3A 2.100(14) 15 ?
W1 O8 2.222(13) . ?
W1 O8 2.263(13) 15 ?
W2 O2 1.693(8) . ?
W2 O4B 1.782(14) 15 ?
W2 O5B 1.812(14) . ?
W2 O6B 1.815(14) 2_665 ?
W2 O6B 1.833(14) . ?
W2 O5A 2.052(14) . ?
W2 O4A 2.063(14) 15 ?
W2 O6A 2.074(15) 2_665 ?
W2 O6A 2.083(15) . ?
W2 O7 2.227(9) . ?
W2 O8 2.240(13) 15 ?
Co1 O7 1.89(2) 13_565 ?
Co1 O7 1.89(2) . ?
Co1 O8 1.888(12) 14_455 ?
Co1 O8 1.888(12) 2_665 ?
Co1 O8 1.888(12) 13_565 ?
Co1 O8 1.888(12) . ?
Co1 O8 1.888(12) 3_565 ?
Co1 O8 1.888(12) 15 ?
O3A W1 2.100(14) 14_455 ?
O4A W2 2.063(14) 14_455 ?
O6A W2 2.074(15) 3_565 ?
O3B O8 1.801(19) . ?
O3B W1 1.846(14) 14_455 ?
O4B W2 1.782(13) 14_455 ?
O6B W2 1.815(14) 3_565 ?
O7 W2 2.227(9) 2_665 ?
O7 W2 2.227(9) 3_565 ?
O8 W2 2.240(13) 14_455 ?
O8 W1 2.263(13) 14_455 ?
N1 C1 1.301(16) . ?
N1 H1A 0.8600 . ?
N1 H1B 0.8600 . ?
N2 C11 1.354(18) . ?
N2 H2A 0.8600 . ?
N2 H2B 0.8600 . ?
N3 C17 1.395(18) . ?
N3 H3A 0.8600 . ?
N3 H3B 0.8600 . ?
C1 C6 1.408(17) . ?
C1 C2 1.418(16) . ?
C2 C3 1.372(15) . ?
C2 H2 0.9300 . ?
C3 C4 1.411(16) . ?
C3 H3 0.9300 . ?
C4 C7 1.417(16) . ?
C4 C5 1.438(16) . ?
C5 C6 1.354(18) . ?
C5 H5 0.9300 . ?
C6 H6 0.9300 . ?
C7 C8 1.438(17) . ?
C7 C14 1.451(17) . ?
C8 C13 1.408(17) . ?
C8 C9 1.414(17) . ?
C9 C10 1.358(17) . ?
C9 H9 0.9300 . ?
C10 C11 1.404(18) . ?
C10 H10 0.9300 . ?
C11 C12 1.41(2) . ?
C12 C13 1.36(2) . ?
C12 H12 0.9300 . ?
C13 H13 0.9300 . ?
C14 C19 1.385(18) . ?
C14 C15 1.416(17) . ?
C15 C16 1.372(17) . ?
C15 H15 0.9300 . ?
C16 C17 1.41(2) . ?
C16 H16 0.9300 . ?
C17 C18 1.37(2) . ?
C18 C19 1.37(2) . ?
C18 H18 0.9300 . ?
C19 H19 0.9300 . ?
